data_1509814
loop_
_publ_author_name
'Keller, H.L.'
'Wimbert, L.'

_publ_section_title
;
 Ueber Muenzmetall-Quecksilber-Chalkogenidhalogenide.III. Zur
 Kristallstruktur von Ag2 Hg S I2
;
_journal_name_full 'Zeitschrift fuer Anorganische und Allgemeine Chemie'
_journal_page_first 2337
_journal_page_last 2340
_journal_paper_doi 10.1002/zaac.200300238
_journal_volume 629
_journal_year 2003
_chemical_formula_sum 'Ag2 Hg I2 S'
_chemical_name_systematic 'Ag2 Hg S I2'
_space_group_IT_number 36
_symmetry_space_group_name_Hall 'C 2c -2'
_symmetry_space_group_name_H-M 'C m c 21'
_cell_angle_alpha 90
_cell_angle_beta 90
_cell_angle_gamma 90
_cell_formula_units_Z 4
_cell_length_a 13.8435
_cell_length_b 7.46972
_cell_length_c 7.10288
_cell_volume 734.488
_citation_journal_id_ASTM ZAACAB
_cod_data_source_file silver2-3_89.cif
_cod_data_source_block Ag2Hg1I2S1
_cod_original_formula_sum 'Ag2 Hg1 I2 S1'
_cod_database_code 1509814

loop_
_symmetry_equiv_pos_as_xyz
x,y,z
-x,-y,z+1/2
-x,y,z
x,-y,z+1/2
x+1/2,y+1/2,z
-x+1/2,-y+1/2,z+1/2
-x+1/2,y+1/2,z
x+1/2,-y+1/2,z+1/2

loop_
_atom_site_label
_atom_site_type_symbol
_atom_site_fract_x
_atom_site_fract_y
_atom_site_fract_z
_atom_site_occupancy
_atom_site_U_iso_or_equiv
Hg1 Hg+2 0.5 0.516 0.918 1 0.0
Ag1 Ag+1 0.3361 0.1607 0.7661 1 0.0
I1 I-1 0.1524 0.2841 0.677 1 0.0
S1 S-2 0.5 0.274 0.67 1 0.0
